data_4126807
loop_
_publ_author_name
'Kosai, Tomoyuki'
'Iwamoto, Takeaki'

_publ_section_title
;
 A Stable Push-Pull Disilene: Substantial Donor-Acceptor Interactions
 through the Si=Si Double Bond.
;
_journal_name_full 'Journal of the American Chemical Society'
_journal_paper_doi 10.1021/jacs.7b09989
_journal_year 2017
_chemical_formula_moiety 'C34 H60 N Si4 Cl3'
_chemical_formula_sum 'C34 H60 Cl3 N Si4'
_chemical_formula_weight 701.54
_chemical_name_systematic
;
 ?
;
_space_group_crystal_system orthorhombic
_space_group_IT_number 61
_space_group_name_Hall '-P 2ac 2ab'
_space_group_name_H-M_alt 'P b c a'
_symmetry_space_group_name_Hall '-P 2ac 2ab'
_symmetry_space_group_name_H-M 'P b c a'
_atom_sites_solution_hydrogens geom
_audit_creation_method SHELXL-2014
_cell_angle_alpha 90
_cell_angle_beta 90
_cell_angle_gamma 90
_cell_formula_units_Z 8
_cell_length_a 15.3152(7)
_cell_length_b 21.6095(11)
_cell_length_c 23.3982(11)
_cell_measurement_reflns_used 8194
_cell_measurement_temperature 100(2)
_cell_measurement_theta_max 24.09
_cell_measurement_theta_min 2.19
_cell_volume 7743.7(6)
_computing_cell_refinement 'Bruker SAINT'
_computing_data_collection 'Bruker APEX2'
_computing_data_reduction 'Bruker SAINT'
_computing_molecular_graphics 'Bruker SHELXTL'
_computing_publication_material 'Bruker SHELXTL'
_computing_structure_refinement 'SHELXL-2014 (Sheldrick 2014)'
_computing_structure_solution 'SHELXS-97 (Sheldrick 2008)'
_diffrn_ambient_temperature 100(2)
_diffrn_detector_area_resol_mean 8.333
_diffrn_measured_fraction_theta_full 0.880
_diffrn_measured_fraction_theta_max 1.000
_diffrn_measurement_device_type 'Bruker APEXII CCD area detector'
_diffrn_measurement_method 'phi and omega scans'
_diffrn_radiation_monochromator 'Bruker Helios multilayer confocal mirror'
_diffrn_radiation_source 'Bruker TXS fine-focus rotating anode'
_diffrn_radiation_type MoK\a
_diffrn_radiation_wavelength 0.71073
_diffrn_reflns_av_R_equivalents 0.0771
_diffrn_reflns_av_unetI/netI 0.0613
_diffrn_reflns_Laue_measured_fraction_full 0.880
_diffrn_reflns_Laue_measured_fraction_max 1.000
_diffrn_reflns_limit_h_max 16
_diffrn_reflns_limit_h_min -17
_diffrn_reflns_limit_k_max 17
_diffrn_reflns_limit_k_min -24
_diffrn_reflns_limit_l_max 24
_diffrn_reflns_limit_l_min -26
_diffrn_reflns_number 31852
_diffrn_reflns_point_group_measured_fraction_full 0.880
_diffrn_reflns_point_group_measured_fraction_max 1.000
_diffrn_reflns_theta_full 25.242
_diffrn_reflns_theta_max 24.092
_diffrn_reflns_theta_min 1.741
_exptl_absorpt_coefficient_mu 0.385
_exptl_absorpt_correction_T_max 0.7450
_exptl_absorpt_correction_T_min 0.5650
_exptl_absorpt_correction_type empirical
_exptl_absorpt_process_details 'SADABS Sheldrick 1996'
_exptl_crystal_colour orange
_exptl_crystal_density_diffrn 1.203
_exptl_crystal_description plate
_exptl_crystal_F_000 3024
_exptl_crystal_size_max 0.200
_exptl_crystal_size_mid 0.020
_exptl_crystal_size_min 0.010
_refine_diff_density_max 0.517
_refine_diff_density_min -0.435
_refine_diff_density_rms 0.086
_refine_ls_extinction_method none
_refine_ls_goodness_of_fit_ref 1.074
_refine_ls_hydrogen_treatment constr
_refine_ls_matrix_type full
_refine_ls_number_parameters 391
_refine_ls_number_reflns 6158
_refine_ls_number_restraints 0
_refine_ls_restrained_S_all 1.074
_refine_ls_R_factor_all 0.0912
_refine_ls_R_factor_gt 0.0561
_refine_ls_shift/su_max 0.000
_refine_ls_shift/su_mean 0.000
_refine_ls_structure_factor_coef Fsqd
_refine_ls_weighting_details 'w=1/[\s^2^(Fo^2^)+(0.0214P)^2^+19.1527P] where P=(Fo^2^+2Fc^2^)/3'
_refine_ls_weighting_scheme calc
_refine_ls_wR_factor_gt 0.0964
_refine_ls_wR_factor_ref 0.1055
_reflns_Friedel_coverage 0.000
_reflns_number_gt 4560
_reflns_number_total 6158
_reflns_threshold_expression 'I > 2\s(I)'
_cod_data_source_file ja7b09989_si_002.cif
_cod_data_source_block Compound_5__TK19a
_cod_database_code 4126807
_shelx_space_group_comment
;
The symmetry employed for this shelxl refinement is uniquely defined
by the following loop, which should always be used as a source of
symmetry information in preference to the above space-group names.
They are only intended as comments.
;
_shelx_estimated_absorpt_t_min 0.927
_shelx_estimated_absorpt_t_max 0.996
_shelxl_version_number 2014-3

loop_
_space_group_symop_operation_xyz
'x, y, z'
'-x+1/2, -y, z+1/2'
'x+1/2, -y+1/2, -z'
'-x, y+1/2, -z+1/2'
'-x, -y, -z'
'x-1/2, y, -z-1/2'
'-x-1/2, y-1/2, z'
'x, -y-1/2, z-1/2'

loop_
_atom_site_label
_atom_site_type_symbol
_atom_site_fract_x
_atom_site_fract_y
_atom_site_fract_z
_atom_site_U_iso_or_equiv
_atom_site_adp_type
_atom_site_occupancy
_atom_site_site_symmetry_order
_atom_site_calc_flag
_atom_site_refinement_flags_posn
_atom_site_refinement_flags_adp
Si1 Si 0.68405(7) 0.25928(5) 0.27148(4) 0.0102(2) Uani 1 1 d . .
Si2 Si 0.73286(7) 0.32655(5) 0.34630(4) 0.0107(2) Uani 1 1 d . .
Si3 Si 0.68590(8) 0.11624(5) 0.25015(4) 0.0176(3) Uani 1 1 d . .
Si4 Si 0.60801(7) 0.15750(5) 0.36755(4) 0.0152(3) Uani 1 1 d . .
N1 N 0.61152(19) 0.28385(14) 0.22045(11) 0.0113(7) Uani 1 1 d . .
Cl1 Cl 0.80872(6) 0.24675(4) 0.23541(3) 0.0152(2) Uani 1 1 d . .
Cl2 Cl 0.81535(6) 0.26075(4) 0.38281(3) 0.0171(2) Uani 1 1 d . .
Cl3 Cl 0.81400(6) 0.39466(4) 0.31415(3) 0.0167(2) Uani 1 1 d . .
C1 C 0.6311(2) 0.18330(17) 0.28996(13) 0.0116(8) Uani 1 1 d . .
C2 C 0.5369(2) 0.19683(18) 0.26492(14) 0.0146(9) Uani 1 1 d . .
H1 H 0.5083 0.1572 0.2548 0.018 Uiso 1 1 calc R U
H2 H 0.5009 0.2174 0.2945 0.018 Uiso 1 1 calc R U
C3 C 0.5416(2) 0.23779(18) 0.21232(14) 0.0159(9) Uani 1 1 d . .
H3 H 0.5539 0.2123 0.1781 0.019 Uiso 1 1 calc R U
H4 H 0.4850 0.2590 0.2065 0.019 Uiso 1 1 calc R U
C4 C 0.6880(3) 0.1274(2) 0.17048(15) 0.0269(10) Uani 1 1 d . .
H5 H 0.7256 0.0960 0.1530 0.040 Uiso 1 1 calc R U
H6 H 0.7107 0.1687 0.1616 0.040 Uiso 1 1 calc R U
H7 H 0.6286 0.1234 0.1553 0.040 Uiso 1 1 calc R U
C5 C 0.6222(3) 0.04345(19) 0.25940(17) 0.0285(11) Uani 1 1 d . .
H8 H 0.6452 0.0116 0.2337 0.043 Uiso 1 1 calc R U
H9 H 0.5607 0.0512 0.2503 0.043 Uiso 1 1 calc R U
H10 H 0.6271 0.0293 0.2991 0.043 Uiso 1 1 calc R U
C6 C 0.8003(3) 0.1005(2) 0.27530(16) 0.0273(10) Uani 1 1 d . .
H11 H 0.8025 0.0599 0.2939 0.041 Uiso 1 1 calc R U
H12 H 0.8180 0.1325 0.3026 0.041 Uiso 1 1 calc R U
H13 H 0.8401 0.1008 0.2425 0.041 Uiso 1 1 calc R U
C7 C 0.5073(3) 0.10886(19) 0.36910(16) 0.0246(10) Uani 1 1 d . .
H14 H 0.4997 0.0914 0.4074 0.037 Uiso 1 1 calc R U
H15 H 0.5129 0.0752 0.3412 0.037 Uiso 1 1 calc R U
H16 H 0.4566 0.1344 0.3595 0.037 Uiso 1 1 calc R U
C8 C 0.6973(3) 0.11132(19) 0.40126(15) 0.0235(10) Uani 1 1 d . .
H17 H 0.6819 0.1021 0.4410 0.035 Uiso 1 1 calc R U
H18 H 0.7518 0.1351 0.4003 0.035 Uiso 1 1 calc R U
H19 H 0.7051 0.0725 0.3802 0.035 Uiso 1 1 calc R U
C9 C 0.5817(3) 0.22204(18) 0.41724(15) 0.0200(10) Uani 1 1 d . .
H20 H 0.5415 0.2509 0.3985 0.030 Uiso 1 1 calc R U
H21 H 0.6355 0.2439 0.4276 0.030 Uiso 1 1 calc R U
H22 H 0.5542 0.2054 0.4518 0.030 Uiso 1 1 calc R U
C10 C 0.6215(2) 0.33061(17) 0.17422(13) 0.0125(9) Uani 1 1 d . .
C11 C 0.6509(3) 0.30052(19) 0.11776(14) 0.0167(9) Uani 1 1 d . .
H23 H 0.7077 0.2795 0.1235 0.020 Uiso 1 1 calc R U
H24 H 0.6076 0.2690 0.1059 0.020 Uiso 1 1 calc R U
C12 C 0.5348(2) 0.36438(18) 0.16373(14) 0.0144(9) Uani 1 1 d . .
H25 H 0.5151 0.3842 0.1996 0.017 Uiso 1 1 calc R U
H26 H 0.4897 0.3341 0.1520 0.017 Uiso 1 1 calc R U
C13 C 0.6899(3) 0.37876(16) 0.19143(14) 0.0136(8) Uani 1 1 d . .
H27 H 0.7465 0.3579 0.1984 0.016 Uiso 1 1 calc R U
H28 H 0.6716 0.3992 0.2274 0.016 Uiso 1 1 calc R U
C14 C 0.6601(2) 0.34930(19) 0.07065(14) 0.0184(10) Uani 1 1 d . .
H29 H 0.6786 0.3289 0.0343 0.022 Uiso 1 1 calc R U
C15 C 0.7287(3) 0.39665(19) 0.08858(14) 0.0207(10) Uani 1 1 d . .
H30 H 0.7857 0.3758 0.0940 0.025 Uiso 1 1 calc R U
H31 H 0.7356 0.4282 0.0582 0.025 Uiso 1 1 calc R U
C16 C 0.7010(3) 0.42782(19) 0.14416(15) 0.0188(9) Uani 1 1 d . .
H32 H 0.7464 0.4585 0.1560 0.023 Uiso 1 1 calc R U
C17 C 0.6141(3) 0.46092(19) 0.13516(16) 0.0221(10) Uani 1 1 d . .
H33 H 0.6205 0.4930 0.1053 0.026 Uiso 1 1 calc R U
H34 H 0.5959 0.4815 0.1711 0.026 Uiso 1 1 calc R U
C18 C 0.5450(3) 0.41387(19) 0.11702(14) 0.0194(10) Uani 1 1 d . .
H35 H 0.4879 0.4354 0.1111 0.023 Uiso 1 1 calc R U
C19 C 0.5728(3) 0.3822(2) 0.06153(15) 0.0250(10) Uani 1 1 d . .
H36 H 0.5787 0.4134 0.0308 0.030 Uiso 1 1 calc R U
H37 H 0.5278 0.3518 0.0498 0.030 Uiso 1 1 calc R U
C20 C 0.6659(2) 0.36402(16) 0.40427(14) 0.0102(8) Uani 1 1 d . .
C21 C 0.6985(2) 0.37261(17) 0.46006(14) 0.0130(8) Uani 1 1 d . .
C22 C 0.6406(2) 0.38663(18) 0.50367(14) 0.0154(9) Uani 1 1 d . .
H38 H 0.6625 0.3901 0.5415 0.018 Uiso 1 1 calc R U
C23 C 0.5520(2) 0.39585(17) 0.49448(14) 0.0144(9) Uani 1 1 d . .
C24 C 0.5230(2) 0.39396(17) 0.43848(14) 0.0130(8) Uani 1 1 d . .
H39 H 0.4635 0.4032 0.4308 0.016 Uiso 1 1 calc R U
C25 C 0.5773(2) 0.37919(16) 0.39336(14) 0.0109(8) Uani 1 1 d . .
C26 C 0.7956(2) 0.37157(19) 0.47508(15) 0.0177(9) Uani 1 1 d . .
H40 H 0.8285 0.3611 0.4394 0.021 Uiso 1 1 calc R U
C27 C 0.8182(3) 0.3229(2) 0.51969(15) 0.0289(11) Uani 1 1 d . .
H41 H 0.7905 0.3336 0.5561 0.043 Uiso 1 1 calc R U
H42 H 0.8817 0.3212 0.5247 0.043 Uiso 1 1 calc R U
H43 H 0.7970 0.2824 0.5069 0.043 Uiso 1 1 calc R U
C28 C 0.8245(3) 0.4362(2) 0.49401(18) 0.0329(11) Uani 1 1 d . .
H44 H 0.7943 0.4474 0.5295 0.049 Uiso 1 1 calc R U
H45 H 0.8100 0.4663 0.4641 0.049 Uiso 1 1 calc R U
H46 H 0.8877 0.4363 0.5005 0.049 Uiso 1 1 calc R U
C29 C 0.4917(3) 0.40761(19) 0.54504(14) 0.0179(9) Uani 1 1 d . .
H47 H 0.5243 0.4335 0.5733 0.021 Uiso 1 1 calc R U
C30 C 0.4706(3) 0.3461(2) 0.57357(16) 0.0313(11) Uani 1 1 d . .
H48 H 0.4378 0.3200 0.5470 0.047 Uiso 1 1 calc R U
H49 H 0.4355 0.3535 0.6079 0.047 Uiso 1 1 calc R U
H50 H 0.5251 0.3253 0.5842 0.047 Uiso 1 1 calc R U
C31 C 0.4080(3) 0.44137(19) 0.53035(16) 0.0235(10) Uani 1 1 d . .
H51 H 0.4219 0.4795 0.5095 0.035 Uiso 1 1 calc R U
H52 H 0.3766 0.4517 0.5656 0.035 Uiso 1 1 calc R U
H53 H 0.3712 0.4148 0.5064 0.035 Uiso 1 1 calc R U
C32 C 0.5434(2) 0.38609(17) 0.33301(13) 0.0124(9) Uani 1 1 d . .
H54 H 0.5809 0.3602 0.3075 0.015 Uiso 1 1 calc R U
C33 C 0.4491(2) 0.3656(2) 0.32464(15) 0.0249(11) Uani 1 1 d . .
H55 H 0.4412 0.3241 0.3407 0.037 Uiso 1 1 calc R U
H56 H 0.4354 0.3648 0.2837 0.037 Uiso 1 1 calc R U
H57 H 0.4100 0.3947 0.3441 0.037 Uiso 1 1 calc R U
C34 C 0.5552(3) 0.45388(18) 0.31518(15) 0.0255(10) Uani 1 1 d . .
H58 H 0.5210 0.4805 0.3407 0.038 Uiso 1 1 calc R U
H59 H 0.5349 0.4593 0.2758 0.038 Uiso 1 1 calc R U
H60 H 0.6170 0.4651 0.3177 0.038 Uiso 1 1 calc R U

loop_
_atom_site_aniso_label
_atom_site_aniso_U_11
_atom_site_aniso_U_22
_atom_site_aniso_U_33
_atom_site_aniso_U_23
_atom_site_aniso_U_13
_atom_site_aniso_U_12
Si1 0.0097(5) 0.0139(6) 0.0070(4) 0.0003(4) 0.0006(4) -0.0006(5)
Si2 0.0101(6) 0.0143(6) 0.0077(4) -0.0004(4) -0.0007(4) 0.0004(5)
Si3 0.0243(6) 0.0148(6) 0.0135(5) -0.0016(4) 0.0007(5) 0.0008(6)
Si4 0.0192(6) 0.0156(6) 0.0108(5) 0.0027(4) 0.0014(4) -0.0029(5)
N1 0.0107(17) 0.0140(18) 0.0092(14) 0.0009(13) 0.0012(13) -0.0016(15)
Cl1 0.0126(5) 0.0207(5) 0.0122(4) 0.0003(4) 0.0026(4) 0.0014(5)
Cl2 0.0182(5) 0.0192(5) 0.0138(4) 0.0006(4) -0.0048(4) 0.0043(5)
Cl3 0.0147(5) 0.0199(5) 0.0155(4) 0.0007(4) 0.0009(4) -0.0049(5)
C1 0.012(2) 0.017(2) 0.0056(16) 0.0005(15) -0.0024(15) -0.0039(18)
C2 0.009(2) 0.019(2) 0.0158(19) -0.0025(16) -0.0034(15) -0.0029(18)
C3 0.012(2) 0.021(2) 0.0147(18) -0.0009(17) -0.0042(16) -0.0025(19)
C4 0.037(3) 0.028(3) 0.0150(19) -0.0027(18) -0.002(2) 0.001(2)
C5 0.038(3) 0.020(2) 0.027(2) -0.0062(19) 0.002(2) -0.001(2)
C6 0.032(3) 0.026(3) 0.024(2) 0.0043(19) 0.0057(19) 0.008(2)
C7 0.031(3) 0.021(2) 0.023(2) 0.0018(18) 0.0085(19) -0.005(2)
C8 0.033(3) 0.021(2) 0.0167(19) 0.0046(17) 0.0016(18) -0.001(2)
C9 0.023(2) 0.019(2) 0.0179(19) 0.0041(17) 0.0046(17) -0.001(2)
C10 0.014(2) 0.015(2) 0.0084(17) 0.0043(16) -0.0021(15) -0.0002(18)
C11 0.014(2) 0.023(2) 0.0131(18) -0.0001(17) -0.0002(16) 0.0015(19)
C12 0.010(2) 0.024(2) 0.0095(17) 0.0027(16) -0.0005(15) 0.0032(19)
C13 0.015(2) 0.014(2) 0.0110(17) 0.0004(16) 0.0012(16) 0.0008(19)
C14 0.018(2) 0.031(3) 0.0062(17) 0.0005(17) 0.0021(15) 0.007(2)
C15 0.019(2) 0.029(3) 0.0139(18) 0.0108(18) 0.0035(17) 0.006(2)
C16 0.017(2) 0.019(2) 0.0203(19) 0.0074(17) -0.0005(17) 0.0004(19)
C17 0.027(3) 0.022(2) 0.0174(19) 0.0108(18) 0.0058(18) 0.007(2)
C18 0.016(2) 0.028(3) 0.0148(19) 0.0086(18) -0.0010(16) 0.010(2)
C19 0.024(2) 0.036(3) 0.015(2) 0.0115(19) -0.0009(17) 0.003(2)
C20 0.013(2) 0.007(2) 0.0100(17) -0.0001(15) 0.0001(15) -0.0019(17)
C21 0.014(2) 0.013(2) 0.0128(18) 0.0017(15) -0.0017(16) 0.0012(18)
C22 0.019(2) 0.020(2) 0.0072(17) 0.0001(16) -0.0058(16) -0.0007(19)
C23 0.018(2) 0.012(2) 0.0131(18) -0.0007(16) 0.0018(16) -0.0029(19)
C24 0.009(2) 0.015(2) 0.0159(18) 0.0009(16) -0.0017(15) 0.0025(18)
C25 0.014(2) 0.008(2) 0.0111(17) 0.0001(15) 0.0003(15) -0.0047(17)
C26 0.014(2) 0.028(2) 0.0115(18) -0.0084(17) -0.0019(16) 0.0014(19)
C27 0.020(2) 0.046(3) 0.020(2) 0.000(2) -0.0076(19) 0.011(2)
C28 0.021(3) 0.043(3) 0.035(2) -0.019(2) -0.004(2) -0.004(2)
C29 0.015(2) 0.026(2) 0.0122(18) -0.0029(17) -0.0015(16) -0.002(2)
C30 0.029(3) 0.042(3) 0.023(2) 0.016(2) 0.0086(19) 0.006(2)
C31 0.024(3) 0.025(3) 0.021(2) 0.0006(18) 0.0106(18) 0.002(2)
C32 0.013(2) 0.017(2) 0.0064(17) -0.0020(16) 0.0008(15) 0.0020(18)
C33 0.015(2) 0.047(3) 0.0122(19) -0.0006(19) -0.0044(17) 0.000(2)
C34 0.042(3) 0.021(2) 0.0134(19) 0.0034(18) -0.0052(19) 0.008(2)

loop_
_atom_type_symbol
_atom_type_description
_atom_type_scat_dispersion_real
_atom_type_scat_dispersion_imag
_atom_type_scat_source
C C 0.0033 0.0016 'International Tables Vol C Tables 4.2.6.8 and 6.1.1.4'
H H 0.0000 0.0000 'International Tables Vol C Tables 4.2.6.8 and 6.1.1.4'
N N 0.0061 0.0033 'International Tables Vol C Tables 4.2.6.8 and 6.1.1.4'
Si Si 0.0817 0.0704 'International Tables Vol C Tables 4.2.6.8 and 6.1.1.4'
Cl Cl 0.1484 0.1585 'International Tables Vol C Tables 4.2.6.8 and 6.1.1.4'

loop_
_geom_angle_atom_site_label_1
_geom_angle_atom_site_label_2
_geom_angle_atom_site_label_3
_geom_angle
N1 Si1 C1 98.69(15)
N1 Si1 Cl1 110.37(10)
C1 Si1 Cl1 111.76(12)
N1 Si1 Si2 121.54(11)
C1 Si1 Si2 119.75(11)
Cl1 Si1 Si2 95.05(5)
C20 Si2 Cl3 106.46(12)
C20 Si2 Cl2 109.16(11)
Cl3 Si2 Cl2 105.68(6)
C20 Si2 Si1 128.11(12)
Cl3 Si2 Si1 110.71(5)
Cl2 Si2 Si1 94.28(5)
C5 Si3 C6 107.4(2)
C5 Si3 C4 103.46(19)
C6 Si3 C4 108.54(19)
C5 Si3 C1 110.64(18)
C6 Si3 C1 113.14(17)
C4 Si3 C1 113.08(17)
C9 Si4 C7 103.37(18)
C9 Si4 C8 107.18(18)
C7 Si4 C8 107.20(19)
C9 Si4 C1 114.25(17)
C7 Si4 C1 109.40(17)
C8 Si4 C1 114.64(17)
C3 N1 C10 116.0(3)
C3 N1 Si1 110.6(2)
C10 N1 Si1 130.5(2)
C2 C1 Si1 98.4(2)
C2 C1 Si3 111.0(2)
Si1 C1 Si3 111.07(18)
C2 C1 Si4 103.5(2)
Si1 C1 Si4 123.14(18)
Si3 C1 Si4 108.59(18)
C3 C2 C1 111.4(3)
C3 C2 H1 109.4
C1 C2 H1 109.4
C3 C2 H2 109.4
C1 C2 H2 109.4
H1 C2 H2 108.0
N1 C3 C2 108.9(3)
N1 C3 H3 109.9
C2 C3 H3 109.9
N1 C3 H4 109.9
C2 C3 H4 109.9
H3 C3 H4 108.3
Si3 C4 H5 109.5
Si3 C4 H6 109.5
H5 C4 H6 109.5
Si3 C4 H7 109.5
H5 C4 H7 109.5
H6 C4 H7 109.5
Si3 C5 H8 109.5
Si3 C5 H9 109.5
H8 C5 H9 109.5
Si3 C5 H10 109.5
H8 C5 H10 109.5
H9 C5 H10 109.5
Si3 C6 H11 109.5
Si3 C6 H12 109.5
H11 C6 H12 109.5
Si3 C6 H13 109.5
H11 C6 H13 109.5
H12 C6 H13 109.5
Si4 C7 H14 109.5
Si4 C7 H15 109.5
H14 C7 H15 109.5
Si4 C7 H16 109.5
H14 C7 H16 109.5
H15 C7 H16 109.5
Si4 C8 H17 109.5
Si4 C8 H18 109.5
H17 C8 H18 109.5
Si4 C8 H19 109.5
H17 C8 H19 109.5
H18 C8 H19 109.5
Si4 C9 H20 109.5
Si4 C9 H21 109.5
H20 C9 H21 109.5
Si4 C9 H22 109.5
H20 C9 H22 109.5
H21 C9 H22 109.5
N1 C10 C13 109.9(3)
N1 C10 C12 110.5(3)
C13 C10 C12 108.1(3)
N1 C10 C11 111.5(3)
C13 C10 C11 108.2(3)
C12 C10 C11 108.5(3)
C14 C11 C10 110.7(3)
C14 C11 H23 109.5
C10 C11 H23 109.5
C14 C11 H24 109.5
C10 C11 H24 109.5
H23 C11 H24 108.1
C10 C12 C18 110.9(3)
C10 C12 H25 109.5
C18 C12 H25 109.5
C10 C12 H26 109.5
C18 C12 H26 109.5
H25 C12 H26 108.0
C10 C13 C16 110.8(3)
C10 C13 H27 109.5
C16 C13 H27 109.5
C10 C13 H28 109.5
C16 C13 H28 109.5
H27 C13 H28 108.1
C15 C14 C19 109.2(3)
C15 C14 C11 109.1(3)
C19 C14 C11 109.9(3)
C15 C14 H29 109.5
C19 C14 H29 109.5
C11 C14 H29 109.5
C16 C15 C14 109.8(3)
C16 C15 H30 109.7
C14 C15 H30 109.7
C16 C15 H31 109.7
C14 C15 H31 109.7
H30 C15 H31 108.2
C15 C16 C17 109.4(3)
C15 C16 C13 109.8(3)
C17 C16 C13 109.0(3)
C15 C16 H32 109.5
C17 C16 H32 109.5
C13 C16 H32 109.5
C16 C17 C18 109.3(3)
C16 C17 H33 109.8
C18 C17 H33 109.8
C16 C17 H34 109.8
C18 C17 H34 109.8
H33 C17 H34 108.3
C17 C18 C19 109.9(3)
C17 C18 C12 109.6(3)
C19 C18 C12 108.7(3)
C17 C18 H35 109.5
C19 C18 H35 109.5
C12 C18 H35 109.5
C18 C19 C14 109.5(3)
C18 C19 H36 109.8
C14 C19 H36 109.8
C18 C19 H37 109.8
C14 C19 H37 109.8
H36 C19 H37 108.2
C21 C20 C25 118.4(3)
C21 C20 Si2 122.0(3)
C25 C20 Si2 119.4(2)
C22 C21 C20 119.0(3)
C22 C21 C26 117.2(3)
C20 C21 C26 123.8(3)
C21 C22 C23 122.9(3)
C21 C22 H38 118.6
C23 C22 H38 118.6
C24 C23 C22 117.1(3)
C24 C23 C29 123.1(3)
C22 C23 C29 119.8(3)
C25 C24 C23 122.5(3)
C25 C24 H39 118.8
C23 C24 H39 118.8
C24 C25 C20 119.4(3)
C24 C25 C32 119.0(3)
C20 C25 C32 121.3(3)
C27 C26 C21 112.9(3)
C27 C26 C28 111.5(3)
C21 C26 C28 109.6(3)
C27 C26 H40 107.5
C21 C26 H40 107.5
C28 C26 H40 107.5
C26 C27 H41 109.5
C26 C27 H42 109.5
H41 C27 H42 109.5
C26 C27 H43 109.5
H41 C27 H43 109.5
H42 C27 H43 109.5
C26 C28 H44 109.5
C26 C28 H45 109.5
H44 C28 H45 109.5
C26 C28 H46 109.5
H44 C28 H46 109.5
H45 C28 H46 109.5
C31 C29 C30 109.9(3)
C31 C29 C23 114.7(3)
C30 C29 C23 108.9(3)
C31 C29 H47 107.7
C30 C29 H47 107.7
C23 C29 H47 107.7
C29 C30 H48 109.5
C29 C30 H49 109.5
H48 C30 H49 109.5
C29 C30 H50 109.5
H48 C30 H50 109.5
H49 C30 H50 109.5
C29 C31 H51 109.5
C29 C31 H52 109.5
H51 C31 H52 109.5
C29 C31 H53 109.5
H51 C31 H53 109.5
H52 C31 H53 109.5
C25 C32 C33 114.6(3)
C25 C32 C34 107.9(3)
C33 C32 C34 110.7(3)
C25 C32 H54 107.8
C33 C32 H54 107.8
C34 C32 H54 107.8
C32 C33 H55 109.5
C32 C33 H56 109.5
H55 C33 H56 109.5
C32 C33 H57 109.5
H55 C33 H57 109.5
H56 C33 H57 109.5
C32 C34 H58 109.5
C32 C34 H59 109.5
H58 C34 H59 109.5
C32 C34 H60 109.5
H58 C34 H60 109.5
H59 C34 H60 109.5

loop_
_geom_bond_atom_site_label_1
_geom_bond_atom_site_label_2
_geom_bond_distance
Si1 N1 1.715(3)
Si1 C1 1.881(4)
Si1 Cl1 2.1051(13)
Si1 Si2 2.3953(13)
Si2 C20 1.884(3)
Si2 Cl3 2.0679(14)
Si2 Cl2 2.0851(14)
Si3 C5 1.864(4)
Si3 C6 1.880(4)
Si3 C4 1.880(4)
Si3 C1 1.916(4)
Si4 C9 1.860(4)
Si4 C7 1.866(4)
Si4 C8 1.868(4)
Si4 C1 1.932(3)
N1 C3 1.475(5)
N1 C10 1.488(4)
C1 C2 1.585(5)
C2 C3 1.518(5)
C2 H1 0.9900
C2 H2 0.9900
C3 H3 0.9900
C3 H4 0.9900
C4 H5 0.9800
C4 H6 0.9800
C4 H7 0.9800
C5 H8 0.9800
C5 H9 0.9800
C5 H10 0.9800
C6 H11 0.9800
C6 H12 0.9800
C6 H13 0.9800
C7 H14 0.9800
C7 H15 0.9800
C7 H16 0.9800
C8 H17 0.9800
C8 H18 0.9800
C8 H19 0.9800
C9 H20 0.9800
C9 H21 0.9800
C9 H22 0.9800
C10 C13 1.530(5)
C10 C12 1.535(5)
C10 C11 1.540(5)
C11 C14 1.532(5)
C11 H23 0.9900
C11 H24 0.9900
C12 C18 1.537(5)
C12 H25 0.9900
C12 H26 0.9900
C13 C16 1.541(5)
C13 H27 0.9900
C13 H28 0.9900
C14 C15 1.526(6)
C14 C19 1.529(5)
C14 H29 1.0000
C15 C16 1.525(5)
C15 H30 0.9900
C15 H31 0.9900
C16 C17 1.526(5)
C16 H32 1.0000
C17 C18 1.528(6)
C17 H33 0.9900
C17 H34 0.9900
C18 C19 1.528(5)
C18 H35 1.0000
C19 H36 0.9900
C19 H37 0.9900
C20 C21 1.410(5)
C20 C25 1.419(5)
C21 C22 1.385(5)
C21 C26 1.529(5)
C22 C23 1.389(5)
C22 H38 0.9500
C23 C24 1.384(5)
C23 C29 1.522(5)
C24 C25 1.381(5)
C24 H39 0.9500
C25 C32 1.512(5)
C26 C27 1.522(5)
C26 C28 1.531(6)
C26 H40 1.0000
C27 H41 0.9800
C27 H42 0.9800
C27 H43 0.9800
C28 H44 0.9800
C28 H45 0.9800
C28 H46 0.9800
C29 C31 1.515(5)
C29 C30 1.521(5)
C29 H47 1.0000
C30 H48 0.9800
C30 H49 0.9800
C30 H50 0.9800
C31 H51 0.9800
C31 H52 0.9800
C31 H53 0.9800
C32 C33 1.524(5)
C32 C34 1.534(5)
C32 H54 1.0000
C33 H55 0.9800
C33 H56 0.9800
C33 H57 0.9800
C34 H58 0.9800
C34 H59 0.9800
C34 H60 0.9800

loop_
_geom_torsion_atom_site_label_1
_geom_torsion_atom_site_label_2
_geom_torsion_atom_site_label_3
_geom_torsion_atom_site_label_4
_geom_torsion
C1 Si1 N1 C3 -0.2(3)
Cl1 Si1 N1 C3 117.0(2)
Si2 Si1 N1 C3 -133.3(2)
C1 Si1 N1 C10 -159.9(3)
Cl1 Si1 N1 C10 -42.7(3)
Si2 Si1 N1 C10 67.0(3)
N1 Si1 C1 C2 -18.7(2)
Cl1 Si1 C1 C2 -134.79(18)
Si2 Si1 C1 C2 115.50(18)
N1 Si1 C1 Si3 97.78(18)
Cl1 Si1 C1 Si3 -18.33(19)
Si2 Si1 C1 Si3 -128.04(13)
N1 Si1 C1 Si4 -130.9(2)
Cl1 Si1 C1 Si4 112.9(2)
Si2 Si1 C1 Si4 3.2(3)
Si1 C1 C2 C3 33.4(3)
Si3 C1 C2 C3 -83.1(3)
Si4 C1 C2 C3 160.6(3)
C10 N1 C3 C2 -176.2(3)
Si1 N1 C3 C2 20.8(4)
C1 C2 C3 N1 -37.1(4)
C3 N1 C10 C13 174.3(3)
Si1 N1 C10 C13 -26.9(4)
C3 N1 C10 C12 55.0(4)
Si1 N1 C10 C12 -146.1(3)
C3 N1 C10 C11 -65.7(4)
Si1 N1 C10 C11 93.1(4)
N1 C10 C11 C14 179.6(3)
C13 C10 C11 C14 -59.4(4)
C12 C10 C11 C14 57.6(4)
N1 C10 C12 C18 178.7(3)
C13 C10 C12 C18 58.3(4)
C11 C10 C12 C18 -58.8(4)
N1 C10 C13 C16 -179.8(3)
C12 C10 C13 C16 -59.1(4)
C11 C10 C13 C16 58.2(4)
C10 C11 C14 C15 60.7(4)
C10 C11 C14 C19 -59.0(4)
C19 C14 C15 C16 60.2(4)
C11 C14 C15 C16 -59.9(4)
C14 C15 C16 C17 -60.5(4)
C14 C15 C16 C13 59.1(4)
C10 C13 C16 C15 -58.9(4)
C10 C13 C16 C17 60.9(4)
C15 C16 C17 C18 59.8(4)
C13 C16 C17 C18 -60.3(4)
C16 C17 C18 C19 -59.6(4)
C16 C17 C18 C12 59.8(4)
C10 C12 C18 C17 -59.5(4)
C10 C12 C18 C19 60.7(4)
C17 C18 C19 C14 59.6(4)
C12 C18 C19 C14 -60.4(4)
C15 C14 C19 C18 -59.5(4)
C11 C14 C19 C18 60.1(4)
Cl3 Si2 C20 C21 -81.5(3)
Cl2 Si2 C20 C21 32.1(3)
Si1 Si2 C20 C21 144.0(3)
Cl3 Si2 C20 C25 104.3(3)
Cl2 Si2 C20 C25 -142.1(3)
Si1 Si2 C20 C25 -30.2(3)
C25 C20 C21 C22 9.4(5)
Si2 C20 C21 C22 -164.9(3)
C25 C20 C21 C26 -166.5(3)
Si2 C20 C21 C26 19.3(5)
C20 C21 C22 C23 -3.4(6)
C26 C21 C22 C23 172.6(4)
C21 C22 C23 C24 -3.6(6)
C21 C22 C23 C29 176.6(4)
C22 C23 C24 C25 4.6(6)
C29 C23 C24 C25 -175.6(4)
C23 C24 C25 C20 1.3(6)
C23 C24 C25 C32 -172.3(3)
C21 C20 C25 C24 -8.4(5)
Si2 C20 C25 C24 166.1(3)
C21 C20 C25 C32 165.1(3)
Si2 C20 C25 C32 -20.5(5)
C22 C21 C26 C27 61.9(5)
C20 C21 C26 C27 -122.2(4)
C22 C21 C26 C28 -63.0(4)
C20 C21 C26 C28 112.9(4)
C24 C23 C29 C31 -23.1(5)
C22 C23 C29 C31 156.7(4)
C24 C23 C29 C30 100.5(4)
C22 C23 C29 C30 -79.7(4)
C24 C25 C32 C33 -40.2(5)
C20 C25 C32 C33 146.3(4)
C24 C25 C32 C34 83.7(4)
C20 C25 C32 C34 -89.8(4)
